data_4305872
loop_
_publ_author_name
'Jorge Cruz-Huerta'
'Manuel Carillo-Morales'
'Ericka Santacruz-Ju\'arez'
'Ir\'an F. Hern\'andez-Ahuactzi'
'Jaime Escalante-Garc\'ia'
'Carolina Godoy-Alcantar'
'Jorge A. Guerrero-Alvarez'
'Herbert H\"opfl'
'Hugo Morales-Rojas'
'Mario S\'anchez'

_publ_contact_author_address
;
      Centro de Inverstigaciones Qu\'imicas
      Universidad Aut\'onoma del Estado de Morelos
      Av. Universidad 1001, C.P. 62209 Cuernavaca
      M\'exico
;
_publ_contact_author_email hhopfl@ciq.uaem.mx
_publ_contact_author_fax '+52 777 329 79 97'
_publ_contact_author_name 'Herbert Hopfl'
_publ_contact_author_phone '+52 777 329 79 97'
_publ_section_title
;
Macrocyclic Diorganotin Complexes of \g-Amino Acid Dithiocarbamates as
Hosts for Ion-Pair Recognition
;
_journal_name_full 'Inorganic Chemistry'
_journal_page_first 9874
_journal_page_last 9885
_journal_paper_doi 10.1021/ic8007987
_journal_volume 47
_journal_year 2008
_chemical_formula_moiety 'C48 H46 N2 O4 S4 Sn2'
_chemical_formula_sum 'C48 H46 N2 O4 S4 Sn2'
_chemical_formula_weight 1080.49
_chemical_name_systematic
; 
 ? 
;
_space_group_IT_number 2
_symmetry_cell_setting triclinic
_symmetry_space_group_name_Hall '-P 1'
_symmetry_space_group_name_H-M 'P -1'
_atom_sites_solution_hydrogens geom
_atom_sites_solution_primary direct
_atom_sites_solution_secondary difmap
_audit_creation_method SHELXL-97
_cell_angle_alpha 109.9300(10)
_cell_angle_beta 96.7260(10)
_cell_angle_gamma 98.2890(10)
_cell_formula_units_Z 2
_cell_length_a 8.9106(5)
_cell_length_b 14.7125(9)
_cell_length_c 19.5145(12)
_cell_measurement_reflns_used 9211
_cell_measurement_temperature 293(2)
_cell_measurement_theta_max 27.19
_cell_measurement_theta_min 2.18
_cell_volume 2341.6(2)
_computing_cell_refinement 'Bruker SAINT'
_computing_data_collection 'Bruker SMART'
_computing_data_reduction 'Bruker SAINT'
_computing_molecular_graphics 'Bruker SHELXTL'
_computing_publication_material 'Bruker SHELXTL'
_computing_structure_refinement 'SHELXL-97 (Sheldrick, 1997)'
_computing_structure_solution 'SHELXS-97 (Sheldrick, 1990)'
_diffrn_ambient_temperature 293(2)
_diffrn_measured_fraction_theta_full 0.998
_diffrn_measured_fraction_theta_max 0.998
_diffrn_measurement_device_type 'CCD area detector'
_diffrn_measurement_method 'phi and omega scans'
_diffrn_radiation_monochromator graphite
_diffrn_radiation_source 'fine-focus sealed tube'
_diffrn_radiation_type MoK\a
_diffrn_radiation_wavelength 0.71073
_diffrn_reflns_av_R_equivalents 0.0337
_diffrn_reflns_av_sigmaI/netI 0.0388
_diffrn_reflns_limit_h_max 10
_diffrn_reflns_limit_h_min -10
_diffrn_reflns_limit_k_max 17
_diffrn_reflns_limit_k_min -17
_diffrn_reflns_limit_l_max 23
_diffrn_reflns_limit_l_min -23
_diffrn_reflns_number 22887
_diffrn_reflns_theta_full 25.00
_diffrn_reflns_theta_max 25.00
_diffrn_reflns_theta_min 1.50
_exptl_absorpt_coefficient_mu 1.290
_exptl_absorpt_correction_T_max 0.7646
_exptl_absorpt_correction_T_min 0.6400
_exptl_absorpt_correction_type multi-scan
_exptl_absorpt_process_details SADABS
_exptl_crystal_colour colorless
_exptl_crystal_density_diffrn 1.532
_exptl_crystal_density_method 'not measured'
_exptl_crystal_description 'rectangular prism'
_exptl_crystal_F_000 1088
_exptl_crystal_size_max 0.38
_exptl_crystal_size_mid 0.29
_exptl_crystal_size_min 0.22
_refine_diff_density_max 0.739
_refine_diff_density_min -0.406
_refine_diff_density_rms 0.071
_refine_ls_extinction_method none
_refine_ls_goodness_of_fit_ref 1.126
_refine_ls_hydrogen_treatment constr
_refine_ls_matrix_type full
_refine_ls_number_parameters 541
_refine_ls_number_reflns 8245
_refine_ls_number_restraints 0
_refine_ls_restrained_S_all 1.126
_refine_ls_R_factor_all 0.0485
_refine_ls_R_factor_gt 0.0412
_refine_ls_shift/su_max 0.002
_refine_ls_shift/su_mean 0.000
_refine_ls_structure_factor_coef Fsqd
_refine_ls_weighting_details 'calc w=1/[\s^2^(Fo^2^)+(0.0332P)^2^+1.6363P] where P=(Fo^2^+2Fc^2^)/3'
_refine_ls_weighting_scheme calc
_refine_ls_wR_factor_gt 0.0879
_refine_ls_wR_factor_ref 0.0912
_reflns_number_gt 7266
_reflns_number_total 8245
_reflns_threshold_expression >2sigma(I)
_cod_data_source_file ic8007987_si_001_1.cif
_cod_data_source_block phsngamm
_cod_depositor_comments
;
The following automatic conversions were performed:
'_symmetry_cell_setting' value 'Triclinic' changed to 'triclinic'
according to '/home/saulius/struct/CIF-dictionaries/cif_core.dic'
dictionary named 'cif_core.dic' version 2.4.1 from 2010-06-29.

Automatic conversion script
Id: cif_fix_enum 1527 2010-12-29 10:47:43Z saulius 
;
_cod_database_code 4305872

loop_
_symmetry_equiv_pos_as_xyz
'x, y, z'
'-x, -y, -z'

loop_
_atom_site_label
_atom_site_type_symbol
_atom_site_fract_x
_atom_site_fract_y
_atom_site_fract_z
_atom_site_U_iso_or_equiv
_atom_site_adp_type
_atom_site_occupancy
_atom_site_symmetry_multiplicity
_atom_site_calc_flag
_atom_site_refinement_flags
_atom_site_disorder_assembly
_atom_site_disorder_group
Sn1 Sn 0.98001(3) 0.67276(2) 0.411684(15) 0.04379(9) Uani 1 1 d . . .
S1 S 0.89011(12) 0.59342(8) 0.49589(6) 0.0482(3) Uani 1 1 d . . .
S2 S 0.70868(13) 0.73144(8) 0.46332(6) 0.0525(3) Uani 1 1 d . . .
N1 N 0.6781(4) 0.6639(2) 0.57194(18) 0.0451(8) Uani 1 1 d . . .
O1 O 1.1499(3) 0.5856(2) 0.41141(16) 0.0547(7) Uani 1 1 d . . .
O2 O 1.2121(4) 0.6587(3) 0.33491(19) 0.0672(9) Uani 1 1 d . . .
C1 C 0.7477(4) 0.6640(3) 0.5156(2) 0.0421(9) Uani 1 1 d . . .
C2 C 0.7152(5) 0.6079(3) 0.6190(2) 0.0467(10) Uani 1 1 d . . .
H2A H 0.7150 0.6477 0.6701 0.056 Uiso 1 1 calc R . .
H2B H 0.8182 0.5947 0.6155 0.056 Uiso 1 1 calc R . .
C3 C 0.6029(5) 0.5113(3) 0.5977(2) 0.0510(10) Uani 1 1 d . . .
H3A H 0.6067 0.4699 0.5474 0.061 Uiso 1 1 calc R . .
H3B H 0.4992 0.5239 0.5990 0.061 Uiso 1 1 calc R . .
C4 C 0.6396(5) 0.4572(3) 0.6495(3) 0.0535(11) Uani 1 1 d . . .
H4A H 0.6676 0.5053 0.6997 0.064 Uiso 1 1 calc R . .
H4B H 0.5464 0.4124 0.6473 0.064 Uiso 1 1 calc R . .
C5 C 1.2353(5) 0.6001(3) 0.3651(2) 0.0505(10) Uani 1 1 d . . .
C6 C 0.5619(5) 0.7247(3) 0.5920(3) 0.0547(11) Uani 1 1 d . . .
H6A H 0.4979 0.6987 0.6206 0.066 Uiso 1 1 calc R . .
H6B H 0.4961 0.7195 0.5470 0.066 Uiso 1 1 calc R . .
C7 C 0.6290(5) 0.8315(3) 0.6359(2) 0.0501(10) Uani 1 1 d . . .
C8 C 0.7750(6) 0.8637(4) 0.6771(3) 0.0682(13) Uani 1 1 d . . .
H8 H 0.8367 0.8181 0.6780 0.082 Uiso 1 1 calc R . .
C9 C 0.8319(6) 0.9623(4) 0.7170(3) 0.0765(15) Uani 1 1 d . . .
H9 H 0.9310 0.9826 0.7448 0.092 Uiso 1 1 calc R . .
C10 C 0.7428(7) 1.0313(4) 0.7160(3) 0.0760(15) Uani 1 1 d . . .
H10 H 0.7816 1.0982 0.7418 0.091 Uiso 1 1 calc R . .
C11 C 0.5958(7) 0.9991(4) 0.6760(3) 0.0757(15) Uani 1 1 d . . .
H11 H 0.5329 1.0444 0.6762 0.091 Uiso 1 1 calc R . .
C12 C 0.5406(6) 0.9008(4) 0.6358(3) 0.0629(12) Uani 1 1 d . . .
H12 H 0.4416 0.8806 0.6079 0.075 Uiso 1 1 calc R . .
C13 C 1.0980(5) 0.8204(3) 0.4707(2) 0.0528(11) Uani 1 1 d . . .
C14 C 1.0709(6) 0.8690(4) 0.5401(3) 0.0729(14) Uani 1 1 d . . .
H14 H 1.0035 0.8359 0.5607 0.087 Uiso 1 1 calc R . .
C15 C 1.1413(7) 0.9665(4) 0.5806(3) 0.0873(17) Uani 1 1 d . . .
H15 H 1.1236 0.9983 0.6281 0.105 Uiso 1 1 calc R . .
C16 C 1.2370(8) 1.0143(4) 0.5488(4) 0.098(2) Uani 1 1 d . . .
H16 H 1.2829 1.0801 0.5747 0.117 Uiso 1 1 calc R . .
C17 C 1.2656(10) 0.9691(5) 0.4825(4) 0.131(3) Uani 1 1 d . . .
H17 H 1.3328 1.0026 0.4621 0.157 Uiso 1 1 calc R . .
C18 C 1.1947(8) 0.8702(4) 0.4423(3) 0.101(2) Uani 1 1 d . . .
H18 H 1.2152 0.8388 0.3952 0.121 Uiso 1 1 calc R . .
C19 C 0.8524(5) 0.6001(3) 0.3026(2) 0.0480(10) Uani 1 1 d . . .
C20 C 0.8983(6) 0.6204(4) 0.2431(3) 0.0701(14) Uani 1 1 d . . .
H20 H 0.9889 0.6652 0.2501 0.084 Uiso 1 1 calc R . .
C21 C 0.8091(8) 0.5738(5) 0.1732(3) 0.095(2) Uani 1 1 d . . .
H21 H 0.8381 0.5887 0.1334 0.114 Uiso 1 1 calc R . .
C22 C 0.6781(8) 0.5058(5) 0.1628(3) 0.096(2) Uani 1 1 d . . .
H22 H 0.6196 0.4737 0.1155 0.115 Uiso 1 1 calc R . .
C23 C 0.6325(6) 0.4845(4) 0.2206(4) 0.0834(17) Uani 1 1 d . . .
H23 H 0.5441 0.4377 0.2131 0.100 Uiso 1 1 calc R . .
C24 C 0.7191(5) 0.5335(3) 0.2907(3) 0.0623(12) Uani 1 1 d . . .
H24 H 0.6861 0.5209 0.3306 0.075 Uiso 1 1 calc R . .
Sn31 Sn 1.01620(3) 0.24202(2) 0.100125(15) 0.04513(9) Uani 1 1 d . . .
S31 S 0.88856(13) 0.09502(8) -0.00800(6) 0.0555(3) Uani 1 1 d . . .
S32 S 0.73115(13) 0.26426(8) 0.03980(6) 0.0527(3) Uani 1 1 d . . .
N31 N 0.6108(4) 0.0958(2) -0.07270(17) 0.0437(8) Uani 1 1 d . . .
O31 O 1.1999(3) 0.1657(2) 0.09887(16) 0.0544(7) Uani 1 1 d . . .
O32 O 1.2909(3) 0.2953(2) 0.20061(16) 0.0548(7) Uani 1 1 d . . .
C31 C 0.7281(4) 0.1483(3) -0.0190(2) 0.0425(9) Uani 1 1 d . . .
C32 C 0.6110(5) -0.0031(3) -0.1248(2) 0.0451(9) Uani 1 1 d . . .
H32A H 0.7167 -0.0092 -0.1294 0.054 Uiso 1 1 calc R . .
H32B H 0.5566 -0.0109 -0.1731 0.054 Uiso 1 1 calc R . .
C33 C 0.5378(5) -0.0845(3) -0.1022(2) 0.0484(10) Uani 1 1 d . . .
H33A H 0.4319 -0.0789 -0.0978 0.058 Uiso 1 1 calc R . .
H33B H 0.5922 -0.0771 -0.0539 0.058 Uiso 1 1 calc R . .
C34 C 0.5403(4) -0.1856(3) -0.1571(2) 0.0545(11) Uani 1 1 d . . .
H34A H 0.4639 -0.2334 -0.1492 0.065 Uiso 1 1 calc R . .
H34B H 0.5085 -0.1864 -0.2066 0.065 Uiso 1 1 calc R . .
C35 C 1.3081(4) 0.2193(3) 0.1544(2) 0.0437(9) Uani 1 1 d . . .
C36 C 0.4685(5) 0.1329(3) -0.0819(3) 0.0576(11) Uani 1 1 d . . .
H36A H 0.4668 0.1871 -0.0367 0.069 Uiso 1 1 calc R . .
H36B H 0.3811 0.0809 -0.0891 0.069 Uiso 1 1 calc R . .
C37 C 0.4509(6) 0.1678(3) -0.1461(3) 0.0610(12) Uani 1 1 d . . .
C38 C 0.3066(7) 0.1501(4) -0.1876(3) 0.095(2) Uani 1 1 d . . .
H38 H 0.2225 0.1156 -0.1768 0.114 Uiso 1 1 calc R . .
C39 C 0.2869(12) 0.1837(6) -0.2455(5) 0.137(4) Uani 1 1 d . . .
H39 H 0.1899 0.1699 -0.2745 0.164 Uiso 1 1 calc R . .
C40 C 0.4070(14) 0.2361(6) -0.2600(4) 0.139(4) Uani 1 1 d . . .
H40 H 0.3919 0.2608 -0.2977 0.167 Uiso 1 1 calc R . .
C41 C 0.5501(11) 0.2532(5) -0.2201(4) 0.108(2) Uani 1 1 d . . .
H41 H 0.6337 0.2872 -0.2316 0.129 Uiso 1 1 calc R . .
C42 C 0.5711(8) 0.2197(4) -0.1621(3) 0.0780(15) Uani 1 1 d . . .
H42 H 0.6688 0.2330 -0.1339 0.094 Uiso 1 1 calc R . .
C43 C 0.9254(4) 0.2387(3) 0.1949(2) 0.0462(10) Uani 1 1 d . . .
C44 C 0.8746(5) 0.1508(3) 0.2022(3) 0.0603(12) Uani 1 1 d . . .
H44 H 0.8801 0.0920 0.1653 0.072 Uiso 1 1 calc R . .
C45 C 0.8150(6) 0.1489(4) 0.2641(3) 0.0762(15) Uani 1 1 d . . .
H45 H 0.7793 0.0889 0.2684 0.091 Uiso 1 1 calc R . .
C46 C 0.8083(6) 0.2349(5) 0.3189(3) 0.0762(15) Uani 1 1 d . . .
H46 H 0.7707 0.2333 0.3611 0.091 Uiso 1 1 calc R . .
C47 C 0.8563(6) 0.3226(4) 0.3120(3) 0.0707(14) Uani 1 1 d . . .
H47 H 0.8492 0.3810 0.3488 0.085 Uiso 1 1 calc R . .
C48 C 0.9160(5) 0.3249(4) 0.2502(3) 0.0603(12) Uani 1 1 d . . .
H48 H 0.9500 0.3852 0.2459 0.072 Uiso 1 1 calc R . .
C49 C 1.1291(5) 0.3580(3) 0.0735(3) 0.0537(11) Uani 1 1 d . . .
C50 C 1.0974(9) 0.4475(4) 0.0969(5) 0.139(3) Uani 1 1 d . . .
H50 H 1.0230 0.4603 0.1267 0.166 Uiso 1 1 calc R . .
C51 C 1.1720(12) 0.5228(5) 0.0781(7) 0.184(5) Uani 1 1 d . . .
H51 H 1.1466 0.5848 0.0957 0.221 Uiso 1 1 calc R . .
C52 C 1.2759(8) 0.5086(6) 0.0368(4) 0.106(2) Uani 1 1 d . . .
H52 H 1.3265 0.5599 0.0252 0.127 Uiso 1 1 calc R . .
C53 C 1.3096(7) 0.4172(6) 0.0105(4) 0.101(2) Uani 1 1 d . . .
H53 H 1.3831 0.4053 -0.0199 0.122 Uiso 1 1 calc R . .
C54 C 1.2349(7) 0.3418(5) 0.0288(3) 0.0887(18) Uani 1 1 d . . .
H54 H 1.2578 0.2793 0.0100 0.106 Uiso 1 1 calc R . .

loop_
_atom_site_aniso_label
_atom_site_aniso_U_11
_atom_site_aniso_U_22
_atom_site_aniso_U_33
_atom_site_aniso_U_23
_atom_site_aniso_U_13
_atom_site_aniso_U_12
Sn1 0.04677(17) 0.04460(17) 0.04748(17) 0.02314(13) 0.01228(13) 0.01330(13)
S1 0.0556(6) 0.0501(6) 0.0555(6) 0.0285(5) 0.0257(5) 0.0262(5)
S2 0.0564(6) 0.0507(6) 0.0605(7) 0.0270(5) 0.0146(5) 0.0219(5)
N1 0.0434(18) 0.0460(19) 0.050(2) 0.0183(16) 0.0167(16) 0.0138(15)
O1 0.0528(17) 0.0659(19) 0.0648(19) 0.0368(16) 0.0270(15) 0.0261(15)
O2 0.061(2) 0.082(2) 0.084(2) 0.053(2) 0.0227(17) 0.0274(17)
C1 0.040(2) 0.037(2) 0.046(2) 0.0111(18) 0.0091(18) 0.0093(17)
C2 0.048(2) 0.054(3) 0.041(2) 0.017(2) 0.0144(18) 0.013(2)
C3 0.038(2) 0.058(3) 0.061(3) 0.024(2) 0.0107(19) 0.0126(19)
C4 0.046(2) 0.063(3) 0.065(3) 0.034(2) 0.020(2) 0.017(2)
C5 0.039(2) 0.057(3) 0.055(3) 0.021(2) 0.009(2) 0.008(2)
C6 0.046(2) 0.054(3) 0.069(3) 0.020(2) 0.024(2) 0.021(2)
C7 0.054(3) 0.052(3) 0.052(3) 0.020(2) 0.026(2) 0.020(2)
C8 0.065(3) 0.054(3) 0.082(4) 0.015(3) 0.018(3) 0.022(2)
C9 0.075(4) 0.067(4) 0.072(3) 0.008(3) 0.008(3) 0.009(3)
C10 0.103(4) 0.055(3) 0.068(3) 0.015(3) 0.030(3) 0.015(3)
C11 0.097(4) 0.064(3) 0.085(4) 0.035(3) 0.034(3) 0.041(3)
C12 0.064(3) 0.061(3) 0.073(3) 0.028(3) 0.020(2) 0.026(2)
C13 0.062(3) 0.044(2) 0.057(3) 0.026(2) 0.007(2) 0.012(2)
C14 0.069(3) 0.067(3) 0.074(4) 0.020(3) 0.014(3) 0.005(3)
C15 0.105(5) 0.063(4) 0.077(4) 0.009(3) 0.008(3) 0.009(3)
C16 0.138(6) 0.051(3) 0.094(5) 0.031(3) -0.001(4) -0.003(4)
C17 0.209(9) 0.078(5) 0.089(5) 0.032(4) 0.048(5) -0.040(5)
C18 0.142(6) 0.071(4) 0.077(4) 0.022(3) 0.035(4) -0.021(4)
C19 0.049(2) 0.053(3) 0.044(2) 0.015(2) 0.0096(19) 0.021(2)
C20 0.067(3) 0.094(4) 0.055(3) 0.032(3) 0.010(2) 0.022(3)
C21 0.087(4) 0.146(6) 0.049(3) 0.026(4) 0.013(3) 0.034(4)
C22 0.091(5) 0.111(5) 0.058(4) -0.006(3) 0.000(3) 0.034(4)
C23 0.058(3) 0.073(4) 0.093(4) 0.000(3) 0.002(3) 0.015(3)
C24 0.057(3) 0.063(3) 0.064(3) 0.014(2) 0.015(2) 0.018(2)
Sn31 0.04358(17) 0.03917(16) 0.04873(18) 0.01183(13) 0.00542(13) 0.00865(12)
S31 0.0484(6) 0.0449(6) 0.0616(7) 0.0066(5) -0.0047(5) 0.0171(5)
S32 0.0540(6) 0.0424(6) 0.0585(7) 0.0133(5) 0.0038(5) 0.0172(5)
N31 0.0439(19) 0.0441(19) 0.0430(19) 0.0162(16) 0.0021(15) 0.0120(15)
O31 0.0425(16) 0.0475(17) 0.0593(18) 0.0063(14) -0.0052(14) 0.0100(13)
O32 0.0552(18) 0.0516(18) 0.0503(17) 0.0074(15) 0.0110(14) 0.0137(14)
C31 0.043(2) 0.041(2) 0.048(2) 0.0210(19) 0.0086(18) 0.0111(18)
C32 0.046(2) 0.049(2) 0.038(2) 0.0135(19) 0.0020(17) 0.0110(19)
C33 0.040(2) 0.051(2) 0.054(3) 0.017(2) 0.0091(19) 0.0120(19)
C34 0.040(2) 0.050(2) 0.064(3) 0.012(2) 0.001(2) 0.0052(19)
C35 0.045(2) 0.042(2) 0.044(2) 0.0163(19) 0.0065(19) 0.0044(18)
C36 0.047(2) 0.061(3) 0.062(3) 0.019(2) 0.003(2) 0.018(2)
C37 0.078(3) 0.046(3) 0.052(3) 0.010(2) -0.006(2) 0.027(2)
C38 0.106(5) 0.064(3) 0.097(4) 0.019(3) -0.035(4) 0.029(3)
C39 0.186(9) 0.082(5) 0.112(6) 0.018(5) -0.072(6) 0.056(6)
C40 0.270(13) 0.081(6) 0.069(4) 0.025(4) -0.012(7) 0.087(7)
C41 0.186(8) 0.080(4) 0.081(4) 0.047(4) 0.028(5) 0.055(5)
C42 0.107(5) 0.069(3) 0.062(3) 0.026(3) 0.008(3) 0.031(3)
C43 0.033(2) 0.054(3) 0.052(2) 0.019(2) 0.0049(18) 0.0104(18)
C44 0.057(3) 0.054(3) 0.073(3) 0.027(2) 0.013(2) 0.011(2)
C45 0.062(3) 0.085(4) 0.104(4) 0.062(4) 0.017(3) 0.014(3)
C46 0.058(3) 0.115(5) 0.079(4) 0.056(4) 0.024(3) 0.030(3)
C47 0.066(3) 0.087(4) 0.063(3) 0.025(3) 0.018(3) 0.028(3)
C48 0.061(3) 0.060(3) 0.062(3) 0.023(2) 0.015(2) 0.015(2)
C49 0.051(3) 0.046(3) 0.064(3) 0.021(2) 0.011(2) 0.003(2)
C50 0.161(7) 0.058(4) 0.226(9) 0.055(5) 0.129(7) 0.025(4)
C51 0.216(10) 0.064(5) 0.313(14) 0.076(7) 0.172(11) 0.039(6)
C52 0.095(5) 0.091(5) 0.141(6) 0.067(5) 0.017(4) -0.012(4)
C53 0.088(4) 0.135(6) 0.108(5) 0.073(5) 0.039(4) 0.019(4)
C54 0.101(4) 0.089(4) 0.106(5) 0.055(4) 0.054(4) 0.037(4)

loop_
_atom_type_symbol
_atom_type_description
_atom_type_scat_dispersion_real
_atom_type_scat_dispersion_imag
_atom_type_scat_source
C C 0.0033 0.0016 'International Tables Vol C Tables 4.2.6.8 and 6.1.1.4'
H H 0.0000 0.0000 'International Tables Vol C Tables 4.2.6.8 and 6.1.1.4'
N N 0.0061 0.0033 'International Tables Vol C Tables 4.2.6.8 and 6.1.1.4'
O O 0.0106 0.0060 'International Tables Vol C Tables 4.2.6.8 and 6.1.1.4'
S S 0.1246 0.1234 'International Tables Vol C Tables 4.2.6.8 and 6.1.1.4'
Sn Sn -0.6537 1.4246 'International Tables Vol C Tables 4.2.6.8 and 6.1.1.4'

loop_
_geom_angle_atom_site_label_1
_geom_angle_atom_site_label_2
_geom_angle_atom_site_label_3
_geom_angle
_geom_angle_site_symmetry_1
_geom_angle_site_symmetry_3
_geom_angle_publ_flag
O1 Sn1 C19 101.17(13) . . ?
O1 Sn1 C13 105.17(15) . . ?
C19 Sn1 C13 132.49(16) . . ?
O1 Sn1 S1 81.10(8) . . ?
C19 Sn1 S1 111.15(12) . . ?
C13 Sn1 S1 111.47(12) . . ?
O1 Sn1 S2 148.05(8) . . ?
C19 Sn1 S2 90.24(11) . . ?
C13 Sn1 S2 87.76(13) . . ?
S1 Sn1 S2 66.96(3) . . ?
C1 S1 Sn1 92.55(14) . . ?
C1 S2 Sn1 80.82(13) . . ?
C1 N1 C6 120.2(3) . . ?
C1 N1 C2 123.3(3) . . ?
C6 N1 C2 116.5(3) . . ?
C5 O1 Sn1 105.6(2) . . ?
N1 C1 S2 123.1(3) . . ?
N1 C1 S1 118.4(3) . . ?
S2 C1 S1 118.5(2) . . ?
N1 C2 C3 112.8(3) . . ?
C2 C3 C4 111.6(4) . . ?
C5 C4 C3 116.4(4) 2_766 . ?
O2 C5 O1 120.6(4) . . ?
O2 C5 C4 122.1(4) . 2_766 ?
O1 C5 C4 117.3(4) . 2_766 ?
N1 C6 C7 113.7(3) . . ?
C8 C7 C12 118.0(4) . . ?
C8 C7 C6 123.0(4) . . ?
C12 C7 C6 119.1(4) . . ?
C7 C8 C9 121.2(5) . . ?
C8 C9 C10 120.4(5) . . ?
C11 C10 C9 118.5(5) . . ?
C10 C11 C12 120.7(5) . . ?
C11 C12 C7 121.2(5) . . ?
C18 C13 C14 117.8(5) . . ?
C18 C13 Sn1 123.1(4) . . ?
C14 C13 Sn1 119.0(3) . . ?
C13 C14 C15 121.7(5) . . ?
C16 C15 C14 118.3(6) . . ?
C17 C16 C15 121.2(6) . . ?
C16 C17 C18 120.0(6) . . ?
C13 C18 C17 121.0(6) . . ?
C24 C19 C20 118.9(4) . . ?
C24 C19 Sn1 119.5(3) . . ?
C20 C19 Sn1 121.6(3) . . ?
C21 C20 C19 119.9(5) . . ?
C22 C21 C20 119.8(6) . . ?
C23 C22 C21 120.8(6) . . ?
C22 C23 C24 119.1(6) . . ?
C19 C24 C23 121.4(5) . . ?
C49 Sn31 O31 97.49(15) . . ?
C49 Sn31 C43 132.43(17) . . ?
O31 Sn31 C43 104.02(13) . . ?
C49 Sn31 S31 114.24(13) . . ?
O31 Sn31 S31 84.24(8) . . ?
C43 Sn31 S31 109.79(12) . . ?
C49 Sn31 S32 90.80(12) . . ?
O31 Sn31 S32 152.49(8) . . ?
C43 Sn31 S32 89.08(10) . . ?
S31 Sn31 S32 68.47(3) . . ?
C31 S31 Sn31 91.21(14) . . ?
C31 S32 Sn31 81.92(13) . . ?
C31 N31 C32 123.1(3) . . ?
C31 N31 C36 121.2(3) . . ?
C32 N31 C36 115.7(3) . . ?
C35 O31 Sn31 108.1(2) . . ?
N31 C31 S32 123.4(3) . . ?
N31 C31 S31 118.2(3) . . ?
S32 C31 S31 118.4(2) . . ?
N31 C32 C33 113.7(3) . . ?
C32 C33 C34 112.3(3) . . ?
C35 C34 C33 116.5(3) 2_755 . ?
O32 C35 O31 122.0(4) . . ?
O32 C35 C34 121.3(4) . 2_755 ?
O31 C35 C34 116.7(3) . 2_755 ?
N31 C36 C37 113.6(4) . . ?
C42 C37 C38 118.9(5) . . ?
C42 C37 C36 122.1(4) . . ?
C38 C37 C36 118.9(5) . . ?
C37 C38 C39 119.9(7) . . ?
C40 C39 C38 120.3(8) . . ?
C39 C40 C41 120.5(8) . . ?
C40 C41 C42 119.6(8) . . ?
C37 C42 C41 120.7(6) . . ?
C44 C43 C48 118.9(4) . . ?
C44 C43 Sn31 120.5(3) . . ?
C48 C43 Sn31 120.6(3) . . ?
C43 C44 C45 120.3(5) . . ?
C46 C45 C44 120.3(5) . . ?
C47 C46 C45 120.1(5) . . ?
C46 C47 C48 119.9(5) . . ?
C43 C48 C47 120.5(5) . . ?
C50 C49 C54 117.1(5) . . ?
C50 C49 Sn31 122.7(4) . . ?
C54 C49 Sn31 120.1(4) . . ?
C49 C50 C51 121.9(6) . . ?
C52 C51 C50 121.4(7) . . ?
C51 C52 C53 118.6(6) . . ?
C52 C53 C54 120.2(6) . . ?
C49 C54 C53 120.8(6) . . ?

loop_
_geom_bond_atom_site_label_1
_geom_bond_atom_site_label_2
_geom_bond_distance
_geom_bond_site_symmetry_2
_geom_bond_publ_flag
Sn1 O1 2.120(3) . ?
Sn1 C19 2.121(4) . ?
Sn1 C13 2.122(4) . ?
Sn1 S1 2.4599(10) . ?
Sn1 S2 2.8611(11) . ?
S1 C1 1.749(4) . ?
S2 C1 1.688(4) . ?
N1 C1 1.325(5) . ?
N1 C6 1.466(5) . ?
N1 C2 1.468(5) . ?
O1 C5 1.299(5) . ?
O2 C5 1.225(5) . ?
C2 C3 1.511(6) . ?
C3 C4 1.520(6) . ?
C4 C5 1.489(6) 2_766 ?
C5 C4 1.489(6) 2_766 ?
C6 C7 1.501(6) . ?
C7 C8 1.371(6) . ?
C7 C12 1.375(6) . ?
C8 C9 1.376(7) . ?
C9 C10 1.380(7) . ?
C10 C11 1.370(8) . ?
C11 C12 1.371(7) . ?
C13 C18 1.339(7) . ?
C13 C14 1.367(6) . ?
C14 C15 1.388(7) . ?
C15 C16 1.360(8) . ?
C16 C17 1.313(8) . ?
C17 C18 1.404(8) . ?
C19 C24 1.367(6) . ?
C19 C20 1.384(6) . ?
C20 C21 1.383(7) . ?
C21 C22 1.369(9) . ?
C22 C23 1.359(8) . ?
C23 C24 1.381(7) . ?
Sn31 C49 2.103(4) . ?
Sn31 O31 2.113(3) . ?
Sn31 C43 2.116(4) . ?
Sn31 S31 2.4578(11) . ?
Sn31 S32 2.7832(11) . ?
S31 C31 1.752(4) . ?
S32 C31 1.695(4) . ?
N31 C31 1.321(5) . ?
N31 C32 1.463(5) . ?
N31 C36 1.466(5) . ?
O31 C35 1.295(5) . ?
O32 C35 1.218(4) . ?
C32 C33 1.502(5) . ?
C33 C34 1.513(5) . ?
C34 C35 1.506(5) 2_755 ?
C35 C34 1.506(5) 2_755 ?
C36 C37 1.507(6) . ?
C37 C42 1.356(7) . ?
C37 C38 1.376(7) . ?
C38 C39 1.382(10) . ?
C39 C40 1.342(12) . ?
C40 C41 1.355(11) . ?
C41 C42 1.383(8) . ?
C43 C44 1.367(6) . ?
C43 C48 1.379(6) . ?
C44 C45 1.383(7) . ?
C45 C46 1.364(8) . ?
C46 C47 1.356(7) . ?
C47 C48 1.383(6) . ?
C49 C50 1.323(7) . ?
C49 C54 1.351(6) . ?
C50 C51 1.387(9) . ?
C51 C52 1.291(10) . ?
C52 C53 1.357(9) . ?
C53 C54 1.383(8) . ?

loop_
_geom_torsion_atom_site_label_1
_geom_torsion_atom_site_label_2
_geom_torsion_atom_site_label_3
_geom_torsion_atom_site_label_4
_geom_torsion
_geom_torsion_site_symmetry_1
_geom_torsion_site_symmetry_2
_geom_torsion_site_symmetry_3
_geom_torsion_site_symmetry_4
_geom_torsion_publ_flag
O1 Sn1 S1 C1 174.34(16) . . . . ?
C19 Sn1 S1 C1 -87.05(17) . . . . ?
C13 Sn1 S1 C1 71.45(18) . . . . ?
S2 Sn1 S1 C1 -6.25(13) . . . . ?
O1 Sn1 S2 C1 7.7(2) . . . . ?
C19 Sn1 S2 C1 119.54(18) . . . . ?
C13 Sn1 S2 C1 -107.94(18) . . . . ?
S1 Sn1 S2 C1 6.56(14) . . . . ?
C19 Sn1 O1 C5 66.9(3) . . . . ?
C13 Sn1 O1 C5 -73.2(3) . . . . ?
S1 Sn1 O1 C5 176.8(3) . . . . ?
S2 Sn1 O1 C5 175.8(2) . . . . ?
C6 N1 C1 S2 -0.5(5) . . . . ?
C2 N1 C1 S2 -178.0(3) . . . . ?
C6 N1 C1 S1 177.9(3) . . . . ?
C2 N1 C1 S1 0.4(5) . . . . ?
Sn1 S2 C1 N1 168.7(3) . . . . ?
Sn1 S2 C1 S1 -9.7(2) . . . . ?
Sn1 S1 C1 N1 -167.3(3) . . . . ?
Sn1 S1 C1 S2 11.1(2) . . . . ?
C1 N1 C2 C3 -99.1(4) . . . . ?
C6 N1 C2 C3 83.3(4) . . . . ?
N1 C2 C3 C4 -177.3(3) . . . . ?
C2 C3 C4 C5 -80.9(5) . . . 2_766 ?
Sn1 O1 C5 O2 3.2(5) . . . . ?
Sn1 O1 C5 C4 -176.6(3) . . . 2_766 ?
C1 N1 C6 C7 -79.1(5) . . . . ?
C2 N1 C6 C7 98.6(4) . . . . ?
N1 C6 C7 C8 -23.5(6) . . . . ?
N1 C6 C7 C12 157.1(4) . . . . ?
C12 C7 C8 C9 -0.1(7) . . . . ?
C6 C7 C8 C9 -179.5(5) . . . . ?
C7 C8 C9 C10 -0.5(8) . . . . ?
C8 C9 C10 C11 1.7(8) . . . . ?
C9 C10 C11 C12 -2.4(8) . . . . ?
C10 C11 C12 C7 1.9(8) . . . . ?
C8 C7 C12 C11 -0.6(7) . . . . ?
C6 C7 C12 C11 178.9(4) . . . . ?
O1 Sn1 C13 C18 74.0(5) . . . . ?
C19 Sn1 C13 C18 -47.3(6) . . . . ?
S1 Sn1 C13 C18 160.3(5) . . . . ?
S2 Sn1 C13 C18 -135.6(5) . . . . ?
O1 Sn1 C13 C14 -108.3(4) . . . . ?
C19 Sn1 C13 C14 130.3(4) . . . . ?
S1 Sn1 C13 C14 -22.1(4) . . . . ?
S2 Sn1 C13 C14 42.0(4) . . . . ?
C18 C13 C14 C15 -0.5(8) . . . . ?
Sn1 C13 C14 C15 -178.2(4) . . . . ?
C13 C14 C15 C16 1.4(9) . . . . ?
C14 C15 C16 C17 -1.8(11) . . . . ?
C15 C16 C17 C18 1.2(13) . . . . ?
C14 C13 C18 C17 -0.1(10) . . . . ?
Sn1 C13 C18 C17 177.5(6) . . . . ?
C16 C17 C18 C13 -0.3(13) . . . . ?
O1 Sn1 C19 C24 97.7(3) . . . . ?
C13 Sn1 C19 C24 -139.4(3) . . . . ?
S1 Sn1 C19 C24 13.0(4) . . . . ?
S2 Sn1 C19 C24 -52.2(3) . . . . ?
O1 Sn1 C19 C20 -84.1(4) . . . . ?
C13 Sn1 C19 C20 38.7(5) . . . . ?
S1 Sn1 C19 C20 -168.8(3) . . . . ?
S2 Sn1 C19 C20 125.9(4) . . . . ?
C24 C19 C20 C21 0.3(7) . . . . ?
Sn1 C19 C20 C21 -177.8(4) . . . . ?
C19 C20 C21 C22 -1.9(9) . . . . ?
C20 C21 C22 C23 1.3(10) . . . . ?
C21 C22 C23 C24 0.8(9) . . . . ?
C20 C19 C24 C23 1.8(7) . . . . ?
Sn1 C19 C24 C23 180.0(4) . . . . ?
C22 C23 C24 C19 -2.4(8) . . . . ?
C49 Sn31 S31 C31 -81.73(19) . . . . ?
O31 Sn31 S31 C31 -177.37(16) . . . . ?
C43 Sn31 S31 C31 79.78(17) . . . . ?
S32 Sn31 S31 C31 -1.01(13) . . . . ?
C49 Sn31 S32 C31 116.89(18) . . . . ?
O31 Sn31 S32 C31 8.9(2) . . . . ?
C43 Sn31 S32 C31 -110.69(18) . . . . ?
S31 Sn31 S32 C31 1.05(14) . . . . ?
C49 Sn31 O31 C35 68.2(3) . . . . ?
C43 Sn31 O31 C35 -69.1(3) . . . . ?
S31 Sn31 O31 C35 -178.1(3) . . . . ?
S32 Sn31 O31 C35 174.61(19) . . . . ?
C32 N31 C31 S32 178.0(3) . . . . ?
C36 N31 C31 S32 -4.2(5) . . . . ?
C32 N31 C31 S31 -2.2(5) . . . . ?
C36 N31 C31 S31 175.6(3) . . . . ?
Sn31 S32 C31 N31 178.3(3) . . . . ?
Sn31 S32 C31 S31 -1.6(2) . . . . ?
Sn31 S31 C31 N31 -178.1(3) . . . . ?
Sn31 S31 C31 S32 1.7(2) . . . . ?
C31 N31 C32 C33 94.5(4) . . . . ?
C36 N31 C32 C33 -83.5(4) . . . . ?
N31 C32 C33 C34 -179.9(3) . . . . ?
C32 C33 C34 C35 76.8(5) . . . 2_755 ?
Sn31 O31 C35 O32 6.2(5) . . . . ?
Sn31 O31 C35 C34 -171.0(3) . . . 2_755 ?
C31 N31 C36 C37 105.2(5) . . . . ?
C32 N31 C36 C37 -76.8(5) . . . . ?
N31 C36 C37 C42 -40.5(6) . . . . ?
N31 C36 C37 C38 142.5(4) . . . . ?
C42 C37 C38 C39 1.2(8) . . . . ?
C36 C37 C38 C39 178.3(5) . . . . ?
C37 C38 C39 C40 -2.0(11) . . . . ?
C38 C39 C40 C41 2.7(13) . . . . ?
C39 C40 C41 C42 -2.6(12) . . . . ?
C38 C37 C42 C41 -1.0(8) . . . . ?
C36 C37 C42 C41 -178.0(5) . . . . ?
C40 C41 C42 C37 1.7(9) . . . . ?
C49 Sn31 C43 C44 -171.4(3) . . . . ?
O31 Sn31 C43 C44 -57.2(4) . . . . ?
S31 Sn31 C43 C44 31.7(4) . . . . ?
S32 Sn31 C43 C44 98.4(3) . . . . ?
C49 Sn31 C43 C48 8.9(4) . . . . ?
O31 Sn31 C43 C48 123.1(3) . . . . ?
S31 Sn31 C43 C48 -148.1(3) . . . . ?
S32 Sn31 C43 C48 -81.4(3) . . . . ?
C48 C43 C44 C45 -0.1(7) . . . . ?
Sn31 C43 C44 C45 -179.8(3) . . . . ?
C43 C44 C45 C46 -0.8(7) . . . . ?
C44 C45 C46 C47 1.7(8) . . . . ?
C45 C46 C47 C48 -1.7(8) . . . . ?
C44 C43 C48 C47 0.1(7) . . . . ?
Sn31 C43 C48 C47 179.9(3) . . . . ?
C46 C47 C48 C43 0.8(7) . . . . ?
O31 Sn31 C49 C50 -149.8(6) . . . . ?
C43 Sn31 C49 C50 -33.0(7) . . . . ?
S31 Sn31 C49 C50 123.2(6) . . . . ?
S32 Sn31 C49 C50 56.5(6) . . . . ?
O31 Sn31 C49 C54 32.6(4) . . . . ?
C43 Sn31 C49 C54 149.5(4) . . . . ?
S31 Sn31 C49 C54 -54.4(5) . . . . ?
S32 Sn31 C49 C54 -121.1(4) . . . . ?
C54 C49 C50 C51 -1.7(13) . . . . ?
Sn31 C49 C50 C51 -179.3(8) . . . . ?
C49 C50 C51 C52 0.1(18) . . . . ?
C50 C51 C52 C53 1.1(16) . . . . ?
C51 C52 C53 C54 -0.8(13) . . . . ?
C50 C49 C54 C53 2.0(10) . . . . ?
Sn31 C49 C54 C53 179.7(5) . . . . ?
C52 C53 C54 C49 -0.8(10) . . . . ?
